data_4086258
loop_
_publ_author_name
'Knorn, Matthias'
'Lutsker, Eugen'
'Reiser, Oliver'

_publ_section_title
;
 Synthesis of New Chiral Bidentate Isonitrile--Acyclic Diaminocarbene
 Palladium(II) Compounds and Their Catalytic Activity
;
_journal_issue 18
_journal_name_full Organometallics
_journal_page_first 4515
_journal_paper_doi 10.1021/acs.organomet.5b00516
_journal_volume 34
_journal_year 2015
_chemical_absolute_configuration ad
_chemical_formula_moiety 'C24 H38 Cl2 N3 O3 P Pd'
_chemical_formula_sum 'C24 H38 Cl2 N3 O3 P Pd'
_chemical_formula_weight 624.84
_space_group_crystal_system orthorhombic
_space_group_IT_number 19
_space_group_name_Hall 'P 2ac 2ab'
_space_group_name_H-M_alt 'P 21 21 21'
_symmetry_space_group_name_Hall 'P 2ac 2ab'
_symmetry_space_group_name_H-M 'P 21 21 21'
_atom_sites_solution_hydrogens mixed
_audit_creation_date 2015-04-08
_audit_creation_method
;
Olex2 1.2-alpha
(compiled 2015.01.26 svn.r3150 for OlexSys, GUI svn.r4998)
;
_audit_update_record
;
;
_cell_angle_alpha 90
_cell_angle_beta 90
_cell_angle_gamma 90
_cell_formula_units_Z 8
_cell_length_a 12.91450(9)
_cell_length_b 18.83710(10)
_cell_length_c 24.40150(13)
_cell_measurement_temperature 123
_cell_volume 5936.20(6)
_computing_molecular_graphics 'Olex2 (Dolomanov et al., 2009)'
_computing_publication_material 'Olex2 (Dolomanov et al., 2009)'
_computing_structure_refinement 'ShelXL (Sheldrick, 2008)'
_diffrn_ambient_temperature 123.15
_diffrn_measured_fraction_theta_full 0.997
_diffrn_measured_fraction_theta_max 0.997
_diffrn_radiation_type CuK\a
_diffrn_radiation_wavelength 1.54184
_diffrn_reflns_av_R_equivalents 0.0645
_diffrn_reflns_av_unetI/netI 0.0482
_diffrn_reflns_laue_measured_fraction_full 0.997
_diffrn_reflns_laue_measured_fraction_max 0.997
_diffrn_reflns_limit_h_max 14
_diffrn_reflns_limit_h_min -15
_diffrn_reflns_limit_k_max 22
_diffrn_reflns_limit_k_min -21
_diffrn_reflns_limit_l_max 29
_diffrn_reflns_limit_l_min -25
_diffrn_reflns_number 41098
_diffrn_reflns_point_group_measured_fraction_full 0.980
_diffrn_reflns_point_group_measured_fraction_max 0.980
_diffrn_reflns_theta_full 66.636
_diffrn_reflns_theta_max 66.636
_diffrn_reflns_theta_min 3.623
_exptl_absorpt_coefficient_mu 7.436
_exptl_absorpt_correction_T_max 0.636
_exptl_absorpt_correction_T_min 0.198
_exptl_absorpt_correction_type analytical
_exptl_absorpt_process_details
;
CrysAlisPro, Oxford Diffraction Ltd.,
Version 1.171.33.55 (release 05-01-2010 CrysAlis171 .NET)
Analytical numeric absorption correction using a multifaceted crystal
model based on expressions derived by R.C. Clark & J.S. Reid.
(Clark, R. C. & Reid, J. S. (1995). Acta Cryst. A51, 887-897)
;
_exptl_crystal_colour colourless
_exptl_crystal_colour_primary colourless
_exptl_crystal_density_diffrn 1.398
_exptl_crystal_description prism
_exptl_crystal_F_000 2576
_exptl_crystal_size_max 0.2956
_exptl_crystal_size_mid 0.187
_exptl_crystal_size_min 0.0644
_refine_diff_density_max 0.633
_refine_diff_density_min -1.093
_refine_diff_density_rms 0.082
_refine_ls_abs_structure_details
;
 Flack x determined using 4340 quotients [(I+)-(I-)]/[(I+)+(I-)]
 (Parsons, Flack and Wagner, Acta Cryst. B69 (2013) 249-259).
;
_refine_ls_abs_structure_Flack -0.026(5)
_refine_ls_extinction_method none
_refine_ls_goodness_of_fit_ref 1.029
_refine_ls_hydrogen_treatment mixed
_refine_ls_matrix_type full
_refine_ls_number_parameters 619
_refine_ls_number_reflns 10287
_refine_ls_number_restraints 0
_refine_ls_restrained_S_all 1.029
_refine_ls_R_factor_all 0.0353
_refine_ls_R_factor_gt 0.0349
_refine_ls_shift/su_max 0.002
_refine_ls_shift/su_mean 0.000
_refine_ls_structure_factor_coef Fsqd
_refine_ls_weighting_details 'w=1/[\s^2^(Fo^2^)+(0.0638P)^2^] where P=(Fo^2^+2Fc^2^)/3'
_refine_ls_weighting_scheme calc
_refine_ls_wR_factor_gt 0.0882
_refine_ls_wR_factor_ref 0.0888
_reflns_Friedel_coverage 0.780
_reflns_friedel_fraction_full 0.960
_reflns_friedel_fraction_max 0.960
_reflns_number_gt 10116
_reflns_number_total 10287
_reflns_threshold_expression 'I > 2\s(I)'
_cod_data_source_file om5b00516_si_002.cif
_cod_data_source_block l170
_cod_original_cell_volume 5936.19(6)
_cod_database_code 4086258
_shelx_space_group_comment
;
The symmetry employed for this shelxl refinement is uniquely defined
by the following loop, which should always be used as a source of
symmetry information in preference to the above space-group names.
They are only intended as comments.
;
_olex2_refinement_description
;
1. Fixed Uiso
 At 1.2 times of:
  All C(H) groups, All C(H,H) groups, All C(H,H,H) groups, All N(H) groups
2.a Ternary CH refined with riding coordinates:
 C2(H2), C15(H15), C26(H26), C39(H39)
2.b Secondary CH2 refined with riding coordinates:
 C7(H7A,H7B), C14(H14A,H14B), C21(H21A,H21B), C22(H22A,H22B), C23(H23A,H23B),
 C24(H24A,H24B), C31(H31A,H31B), C38(H38A,H38B), C45(H45A,H45B), C46(H46A,H46B),
  C47(H47A,H47B), C48(H48A,H48B)
2.c Me refined with riding coordinates:
 C4(H4A,H4B,H4C), C5(H5A,H5B,H5C), C6(H6A,H6B,H6C), C17(H17A,H17B,H17C),
 C18(H18A,H18B,H18C), C19(H19A,H19B,H19C), C28(H28A,H28B,H28C), C29(H29A,H29B,
 H29C), C30(H30A,H30B,H30C), C41(H41A,H41B,H41C), C42(H42A,H42B,H42C), C43(H43A,
 H43B,H43C)
2.d Aromatic/amide H refined with riding coordinates:
 C9(H9), C10(H10), C11(H11), C12(H12), C13(H13), C33(H33), C34(H34), C35(H35),
 C36(H36), C37(H37)
;
_shelx_shelxl_version_number 2014/7
_olex2_diffrn_ambient_temperature_device 'Oxford Instruments CryoJet'
_olex2_submission_original_sample_id 'Knorn MK-111.1.Pyr'
_olex2_submission_special_instructions 'No special instructions were received'

loop_
_space_group_symop_operation_xyz
'x, y, z'
'-x+1/2, -y, z+1/2'
'x+1/2, -y+1/2, -z'
'-x, y+1/2, -z+1/2'

loop_
_atom_site_label
_atom_site_type_symbol
_atom_site_fract_x
_atom_site_fract_y
_atom_site_fract_z
_atom_site_U_iso_or_equiv
_atom_site_adp_type
_atom_site_occupancy
_atom_site_site_symmetry_order
_atom_site_calc_flag
_atom_site_refinement_flags_posn
C1 C 0.2071(4) 0.2340(3) 0.94888(18) 0.0271(10) Uani 1 1 d .
C2 C 0.1359(4) 0.3624(2) 0.9574(2) 0.0280(9) Uani 1 1 d .
H2 H 0.0596 0.3636 0.9643 0.034 Uiso 1 1 calc R
C3 C 0.1919(4) 0.3946(3) 1.0080(2) 0.0336(11) Uani 1 1 d .
C4 C 0.3092(5) 0.3926(3) 1.0014(3) 0.0495(15) Uani 1 1 d .
H4A H 0.3291 0.4201 0.9690 0.059 Uiso 1 1 calc R
H4B H 0.3419 0.4131 1.0340 0.059 Uiso 1 1 calc R
H4C H 0.3320 0.3433 0.9970 0.059 Uiso 1 1 calc R
C5 C 0.1594(6) 0.3517(3) 1.0586(2) 0.0482(14) Uani 1 1 d .
H5A H 0.0839 0.3533 1.0625 0.058 Uiso 1 1 calc R
H5B H 0.1819 0.3023 1.0543 0.058 Uiso 1 1 calc R
H5C H 0.1918 0.3721 1.0914 0.058 Uiso 1 1 calc R
C6 C 0.1534(6) 0.4711(3) 1.0153(3) 0.0472(14) Uani 1 1 d .
H6A H 0.0780 0.4710 1.0195 0.057 Uiso 1 1 calc R
H6B H 0.1853 0.4918 1.0480 0.057 Uiso 1 1 calc R
H6C H 0.1725 0.4992 0.9830 0.057 Uiso 1 1 calc R
C7 C 0.1568(4) 0.3989(3) 0.9032(2) 0.0326(11) Uani 1 1 d .
H7A H 0.1428 0.4504 0.9064 0.039 Uiso 1 1 calc R
H7B H 0.2302 0.3925 0.8926 0.039 Uiso 1 1 calc R
C8 C 0.0197(4) 0.2844(3) 0.7863(2) 0.0355(11) Uani 1 1 d .
C9 C -0.0354(5) 0.2414(3) 0.8221(3) 0.0431(13) Uani 1 1 d .
H9 H -0.0139 0.2369 0.8592 0.052 Uiso 1 1 calc R
C10 C -0.1225(5) 0.2049(3) 0.8035(3) 0.0535(16) Uani 1 1 d .
H10 H -0.1611 0.1754 0.8275 0.064 Uiso 1 1 calc R
C11 C -0.1518(6) 0.2126(4) 0.7486(3) 0.0573(18) Uani 1 1 d .
H11 H -0.2108 0.1877 0.7356 0.069 Uiso 1 1 calc R
C12 C -0.0980(6) 0.2549(4) 0.7131(3) 0.0524(16) Uani 1 1 d .
H12 H -0.1191 0.2594 0.6760 0.063 Uiso 1 1 calc R
C13 C -0.0124(5) 0.2908(3) 0.7322(2) 0.0422(13) Uani 1 1 d .
H13 H 0.0254 0.3206 0.7080 0.051 Uiso 1 1 calc R
C14 C 0.2859(4) 0.2443(2) 0.79530(19) 0.0278(10) Uani 1 1 d .
H14A H 0.3417 0.2780 0.7854 0.033 Uiso 1 1 calc R
H14B H 0.2504 0.2292 0.7613 0.033 Uiso 1 1 calc R
C15 C 0.3312(4) 0.1801(2) 0.82464(19) 0.0250(9) Uani 1 1 d .
H15 H 0.3560 0.1964 0.8614 0.030 Uiso 1 1 calc R
C16 C 0.4261(4) 0.1477(3) 0.7937(2) 0.0301(10) Uani 1 1 d .
C17 C 0.5174(4) 0.1986(3) 0.8002(3) 0.0413(13) Uani 1 1 d .
H17A H 0.5000 0.2445 0.7835 0.050 Uiso 1 1 calc R
H17B H 0.5322 0.2054 0.8393 0.050 Uiso 1 1 calc R
H17C H 0.5785 0.1787 0.7820 0.050 Uiso 1 1 calc R
C18 C 0.4540(5) 0.0768(3) 0.8197(3) 0.0415(13) Uani 1 1 d .
H18A H 0.3958 0.0438 0.8157 0.050 Uiso 1 1 calc R
H18B H 0.5152 0.0572 0.8015 0.050 Uiso 1 1 calc R
H18C H 0.4689 0.0838 0.8587 0.050 Uiso 1 1 calc R
C19 C 0.4033(4) 0.1368(3) 0.7322(2) 0.0371(11) Uani 1 1 d .
H19A H 0.3854 0.1825 0.7155 0.045 Uiso 1 1 calc R
H19B H 0.4648 0.1173 0.7141 0.045 Uiso 1 1 calc R
H19C H 0.3453 0.1037 0.7279 0.045 Uiso 1 1 calc R
C20 C 0.2093(4) 0.1130(2) 0.8828(2) 0.0256(9) Uani 1 1 d .
C21 C 0.0650(4) 0.0484(3) 0.8374(2) 0.0353(11) Uani 1 1 d .
H21A H 0.1022 0.0095 0.8184 0.042 Uiso 1 1 calc R
H21B H 0.0521 0.0874 0.8111 0.042 Uiso 1 1 calc R
C22 C -0.0370(5) 0.0216(3) 0.8628(3) 0.0422(13) Uani 1 1 d .
H22A H -0.0885 0.0603 0.8654 0.051 Uiso 1 1 calc R
H22B H -0.0666 -0.0177 0.8409 0.051 Uiso 1 1 calc R
C23 C -0.0052(4) -0.0037(3) 0.9186(2) 0.0373(12) Uani 1 1 d .
H23A H 0.0259 -0.0516 0.9168 0.045 Uiso 1 1 calc R
H23B H -0.0652 -0.0049 0.9439 0.045 Uiso 1 1 calc R
C24 C 0.0745(4) 0.0514(3) 0.9371(2) 0.0287(10) Uani 1 1 d .
H24A H 0.0405 0.0920 0.9555 0.034 Uiso 1 1 calc R
H24B H 0.1258 0.0301 0.9624 0.034 Uiso 1 1 calc R
C25 C 0.3400(4) 0.0627(2) 0.55513(19) 0.0252(9) Uani 1 1 d .
C26 C 0.2566(4) -0.0502(2) 0.59665(19) 0.0270(10) Uani 1 1 d .
H26 H 0.2408 -0.0818 0.5648 0.032 Uiso 1 1 calc R
C27 C 0.3358(4) -0.0912(2) 0.6325(2) 0.0316(10) Uani 1 1 d .
C28 C 0.2789(5) -0.1529(3) 0.6600(2) 0.0399(12) Uani 1 1 d .
H28A H 0.2457 -0.1823 0.6319 0.048 Uiso 1 1 calc R
H28B H 0.3285 -0.1817 0.6807 0.048 Uiso 1 1 calc R
H28C H 0.2261 -0.1342 0.6849 0.048 Uiso 1 1 calc R
C29 C 0.4186(5) -0.1215(3) 0.5933(3) 0.0446(13) Uani 1 1 d .
H29A H 0.3852 -0.1512 0.5656 0.054 Uiso 1 1 calc R
H29B H 0.4551 -0.0823 0.5753 0.054 Uiso 1 1 calc R
H29C H 0.4683 -0.1500 0.6142 0.054 Uiso 1 1 calc R
C30 C 0.3879(5) -0.0449(3) 0.6756(2) 0.0402(12) Uani 1 1 d .
H30A H 0.4240 -0.0056 0.6576 0.048 Uiso 1 1 calc R
H30B H 0.3353 -0.0259 0.7006 0.048 Uiso 1 1 calc R
H30C H 0.4377 -0.0734 0.6964 0.048 Uiso 1 1 calc R
C31 C 0.1531(4) -0.0287(2) 0.6205(2) 0.0286(10) Uani 1 1 d .
H31A H 0.1127 -0.0028 0.5924 0.034 Uiso 1 1 calc R
H31B H 0.1137 -0.0718 0.6308 0.034 Uiso 1 1 calc R
C32 C -0.0204(4) 0.0814(2) 0.66106(19) 0.0244(9) Uani 1 1 d .
C33 C -0.0798(4) 0.0427(2) 0.6984(2) 0.0277(10) Uani 1 1 d .
H33 H -0.0476 0.0197 0.7285 0.033 Uiso 1 1 calc R
C34 C -0.1859(4) 0.0380(3) 0.6913(2) 0.0321(11) Uani 1 1 d .
H34 H -0.2264 0.0113 0.7165 0.039 Uiso 1 1 calc R
C35 C -0.2328(4) 0.0718(3) 0.6479(2) 0.0357(11) Uani 1 1 d .
H35 H -0.3058 0.0690 0.6436 0.043 Uiso 1 1 calc R
C36 C -0.1746(4) 0.1101(3) 0.6103(2) 0.0334(11) Uani 1 1 d .
H36 H -0.2077 0.1331 0.5804 0.040 Uiso 1 1 calc R
C37 C -0.0679(4) 0.1147(2) 0.6165(2) 0.0307(10) Uani 1 1 d .
H37 H -0.0275 0.1403 0.5906 0.037 Uiso 1 1 calc R
C38 C 0.1719(4) 0.2129(2) 0.63077(19) 0.0247(9) Uani 1 1 d .
H38A H 0.1915 0.2257 0.6687 0.030 Uiso 1 1 calc R
H38B H 0.1047 0.2356 0.6222 0.030 Uiso 1 1 calc R
C39 C 0.2544(4) 0.2384(2) 0.59094(18) 0.0227(9) Uani 1 1 d .
H39 H 0.3181 0.2096 0.5975 0.027 Uiso 1 1 calc R
C40 C 0.2833(4) 0.3183(2) 0.60033(19) 0.0253(9) Uani 1 1 d .
C41 C 0.3429(5) 0.3238(3) 0.6547(2) 0.0428(13) Uani 1 1 d .
H41A H 0.4035 0.2925 0.6534 0.051 Uiso 1 1 calc R
H41B H 0.3656 0.3729 0.6603 0.051 Uiso 1 1 calc R
H41C H 0.2977 0.3094 0.6850 0.051 Uiso 1 1 calc R
C42 C 0.1900(4) 0.3669(3) 0.6030(3) 0.0363(12) Uani 1 1 d .
H42A H 0.1444 0.3517 0.6329 0.044 Uiso 1 1 calc R
H42B H 0.2130 0.4158 0.6097 0.044 Uiso 1 1 calc R
H42C H 0.1523 0.3648 0.5682 0.044 Uiso 1 1 calc R
C43 C 0.3537(4) 0.3422(2) 0.5539(2) 0.0373(12) Uani 1 1 d .
H43A H 0.4142 0.3109 0.5521 0.045 Uiso 1 1 calc R
H43B H 0.3157 0.3401 0.5192 0.045 Uiso 1 1 calc R
H43C H 0.3765 0.3911 0.5607 0.045 Uiso 1 1 calc R
C44 C 0.2695(3) 0.1823(2) 0.49880(18) 0.0218(9) Uani 1 1 d .
C45 C 0.2745(4) 0.1275(3) 0.40760(19) 0.0291(10) Uani 1 1 d .
H45A H 0.2836 0.0788 0.4220 0.035 Uiso 1 1 calc R
H45B H 0.3424 0.1455 0.3948 0.035 Uiso 1 1 calc R
C46 C 0.1947(5) 0.1290(3) 0.3615(2) 0.0427(13) Uani 1 1 d .
H46A H 0.2278 0.1221 0.3253 0.051 Uiso 1 1 calc R
H46B H 0.1410 0.0922 0.3668 0.051 Uiso 1 1 calc R
C47 C 0.1490(4) 0.2034(4) 0.3666(2) 0.0439(14) Uani 1 1 d .
H47A H 0.1953 0.2393 0.3499 0.053 Uiso 1 1 calc R
H47B H 0.0802 0.2062 0.3488 0.053 Uiso 1 1 calc R
C48 C 0.1401(4) 0.2145(3) 0.4283(2) 0.0356(11) Uani 1 1 d .
H48A H 0.1446 0.2654 0.4379 0.043 Uiso 1 1 calc R
H48B H 0.0743 0.1949 0.4426 0.043 Uiso 1 1 calc R
N1 N 0.1674(3) 0.28889(19) 0.95205(16) 0.0258(8) Uani 1 1 d .
N2 N 0.2465(3) 0.1296(2) 0.83381(17) 0.0261(8) Uani 1 1 d .
H2A H 0.211(5) 0.115(3) 0.806(3) 0.031 Uiso 1 1 d R
N3 N 0.1239(3) 0.0737(2) 0.88530(16) 0.0269(8) Uani 1 1 d .
N4 N 0.3047(3) 0.0130(2) 0.57384(16) 0.0264(8) Uani 1 1 d .
N5 N 0.2195(3) 0.22405(19) 0.53481(15) 0.0221(7) Uani 1 1 d .
H5 H 0.165(5) 0.237(3) 0.525(2) 0.027 Uiso 1 1 d R
N6 N 0.2298(3) 0.1748(2) 0.44965(16) 0.0253(8) Uani 1 1 d .
O1 O 0.0901(3) 0.36790(18) 0.86222(14) 0.0340(8) Uani 1 1 d .
O2 O 0.1742(3) 0.3784(2) 0.76519(15) 0.0408(9) Uani 1 1 d .
O3 O 0.2132(3) 0.27784(18) 0.83205(14) 0.0314(7) Uani 1 1 d .
O4 O 0.1667(3) 0.01596(16) 0.66816(13) 0.0260(7) Uani 1 1 d .
O5 O 0.1392(3) 0.12040(17) 0.72904(13) 0.0275(7) Uani 1 1 d .
O6 O 0.1627(3) 0.13598(16) 0.62583(12) 0.0261(6) Uani 1 1 d .
P1 P 0.13112(11) 0.33257(6) 0.80789(5) 0.0305(3) Uani 1 1 d .
P2 P 0.11552(9) 0.09151(6) 0.67462(5) 0.0228(2) Uani 1 1 d .
Cl1 Cl 0.36931(10) 0.19012(6) 1.02875(5) 0.0327(3) Uani 1 1 d .
Cl2 Cl 0.35628(10) 0.03371(6) 0.95844(5) 0.0346(3) Uani 1 1 d .
Cl3 Cl 0.56877(9) 0.09364(6) 0.54438(5) 0.0330(2) Uani 1 1 d .
Cl4 Cl 0.47735(8) 0.22710(5) 0.46107(5) 0.0272(2) Uani 1 1 d .
Pd1 Pd 0.27948(2) 0.14463(2) 0.95134(2) 0.02401(10) Uani 1 1 d .
Pd2 Pd 0.40634(2) 0.14006(2) 0.51723(2) 0.02051(10) Uani 1 1 d .

loop_
_atom_site_aniso_label
_atom_site_aniso_U_11
_atom_site_aniso_U_22
_atom_site_aniso_U_33
_atom_site_aniso_U_23
_atom_site_aniso_U_13
_atom_site_aniso_U_12
C1 0.032(2) 0.029(3) 0.020(2) -0.0016(19) 0.0000(19) -0.011(2)
C2 0.033(2) 0.020(2) 0.031(2) -0.003(2) 0.0024(19) 0.0012(19)
C3 0.042(3) 0.021(2) 0.037(3) -0.008(2) -0.005(2) 0.000(2)
C4 0.042(3) 0.034(3) 0.073(4) -0.007(3) -0.013(3) -0.004(2)
C5 0.070(4) 0.043(3) 0.032(3) -0.007(3) -0.005(3) 0.000(3)
C6 0.067(4) 0.029(3) 0.047(3) -0.018(2) -0.005(3) 0.007(3)
C7 0.044(3) 0.021(2) 0.033(3) -0.004(2) 0.002(2) -0.001(2)
C8 0.038(3) 0.027(2) 0.042(3) -0.007(2) 0.000(2) 0.010(2)
C9 0.049(3) 0.028(3) 0.052(3) -0.002(2) -0.003(3) 0.002(2)
C10 0.048(4) 0.032(3) 0.081(5) -0.004(3) 0.004(3) 0.003(3)
C11 0.054(4) 0.039(3) 0.079(5) -0.022(4) -0.021(4) 0.013(3)
C12 0.054(4) 0.052(3) 0.052(3) -0.016(3) -0.015(3) 0.018(3)
C13 0.045(3) 0.045(3) 0.037(3) -0.011(2) -0.004(2) 0.012(3)
C14 0.032(2) 0.024(2) 0.027(2) -0.0022(19) 0.0023(19) -0.0016(19)
C15 0.029(2) 0.021(2) 0.025(2) -0.0006(18) 0.0016(19) -0.0029(19)
C16 0.028(2) 0.027(2) 0.035(2) -0.002(2) 0.0016(19) 0.000(2)
C17 0.031(3) 0.043(3) 0.049(3) -0.004(3) 0.002(2) -0.009(2)
C18 0.039(3) 0.035(3) 0.050(3) 0.007(3) 0.007(2) 0.007(2)
C19 0.038(3) 0.038(3) 0.036(3) -0.008(2) 0.006(2) 0.001(3)
C20 0.025(2) 0.019(2) 0.033(2) -0.0017(19) 0.0006(19) 0.0015(18)
C21 0.039(3) 0.033(2) 0.033(3) 0.005(2) -0.006(2) -0.011(2)
C22 0.040(3) 0.041(3) 0.046(3) 0.008(3) -0.002(2) -0.009(2)
C23 0.036(3) 0.032(2) 0.044(3) -0.003(2) 0.008(2) -0.010(2)
C24 0.029(2) 0.027(2) 0.031(2) 0.0051(19) 0.0029(19) -0.0040(19)
C25 0.029(2) 0.020(2) 0.027(2) -0.0023(19) -0.0040(19) 0.0049(18)
C26 0.037(3) 0.0136(19) 0.030(2) 0.0002(18) 0.002(2) -0.0027(19)
C27 0.036(3) 0.019(2) 0.039(3) 0.005(2) 0.002(2) 0.003(2)
C28 0.050(3) 0.025(2) 0.044(3) 0.012(2) 0.000(2) 0.000(2)
C29 0.046(3) 0.029(2) 0.058(4) 0.002(2) 0.008(3) 0.011(2)
C30 0.042(3) 0.031(3) 0.047(3) 0.003(2) -0.010(2) 0.008(2)
C31 0.034(2) 0.021(2) 0.032(2) 0.0011(19) -0.002(2) -0.0058(19)
C32 0.028(2) 0.0163(19) 0.029(2) -0.0006(18) -0.0005(18) -0.0017(18)
C33 0.034(2) 0.018(2) 0.030(2) 0.0021(18) -0.001(2) -0.0017(18)
C34 0.033(3) 0.028(2) 0.035(3) -0.002(2) 0.004(2) -0.0031(19)
C35 0.026(2) 0.033(3) 0.049(3) -0.008(2) -0.007(2) 0.001(2)
C36 0.037(3) 0.029(2) 0.034(3) 0.000(2) -0.009(2) 0.003(2)
C37 0.039(3) 0.023(2) 0.031(2) 0.0010(19) -0.003(2) -0.002(2)
C38 0.030(2) 0.0141(19) 0.030(2) 0.0006(17) -0.0011(19) 0.0003(17)
C39 0.025(2) 0.020(2) 0.023(2) -0.0011(17) 0.0009(18) 0.0007(17)
C40 0.026(2) 0.018(2) 0.032(2) 0.0007(18) 0.0007(19) 0.0012(18)
C41 0.056(4) 0.026(2) 0.047(3) 0.000(2) -0.016(3) -0.012(2)
C42 0.033(3) 0.018(2) 0.058(3) -0.005(2) 0.007(2) 0.002(2)
C43 0.043(3) 0.022(2) 0.047(3) -0.001(2) 0.014(2) -0.002(2)
C44 0.024(2) 0.0154(19) 0.026(2) 0.0049(16) 0.0039(17) 0.0018(17)
C45 0.031(2) 0.028(2) 0.028(2) -0.0050(19) 0.0029(19) 0.0034(19)
C46 0.040(3) 0.058(4) 0.030(3) -0.013(3) -0.006(2) 0.000(3)
C47 0.031(3) 0.070(4) 0.031(3) -0.002(3) -0.003(2) 0.017(3)
C48 0.026(2) 0.048(3) 0.032(3) 0.005(2) -0.001(2) 0.008(2)
N1 0.033(2) 0.0166(18) 0.0280(19) -0.0034(15) 0.0003(16) -0.0032(16)
N2 0.029(2) 0.0207(18) 0.0289(19) -0.0020(16) -0.0036(16) -0.0062(16)
N3 0.030(2) 0.0259(19) 0.0253(19) 0.0033(16) 0.0003(16) -0.0050(16)
N4 0.035(2) 0.0151(18) 0.0296(19) 0.0036(16) 0.0021(17) 0.0002(16)
N5 0.0208(18) 0.0208(18) 0.0248(18) 0.0033(15) -0.0021(15) 0.0038(15)
N6 0.0240(18) 0.0239(18) 0.0279(19) 0.0006(16) 0.0009(16) 0.0048(15)
O1 0.044(2) 0.0284(16) 0.0297(17) -0.0030(14) -0.0006(15) 0.0107(16)
O2 0.056(2) 0.0286(18) 0.038(2) 0.0028(15) 0.0047(17) 0.0044(16)
O3 0.0386(19) 0.0269(16) 0.0286(17) -0.0019(14) 0.0021(15) 0.0060(15)
O4 0.0293(16) 0.0202(15) 0.0283(16) 0.0030(13) 0.0006(13) 0.0022(13)
O5 0.0296(16) 0.0279(16) 0.0251(16) -0.0018(13) -0.0011(13) -0.0050(13)
O6 0.0357(16) 0.0178(14) 0.0249(15) -0.0001(13) 0.0031(13) -0.0039(14)
P1 0.0403(7) 0.0237(5) 0.0275(6) -0.0009(5) 0.0012(5) 0.0055(5)
P2 0.0264(5) 0.0188(5) 0.0231(5) 0.0017(4) -0.0004(4) -0.0016(4)
Cl1 0.0383(6) 0.0274(5) 0.0325(6) -0.0012(4) -0.0090(5) -0.0031(5)
Cl2 0.0411(6) 0.0228(5) 0.0398(6) 0.0018(5) -0.0037(5) 0.0041(5)
Cl3 0.0270(5) 0.0294(5) 0.0425(6) 0.0034(5) -0.0067(5) 0.0047(4)
Cl4 0.0241(5) 0.0241(5) 0.0333(5) 0.0063(4) 0.0026(4) -0.0033(4)
Pd1 0.02920(17) 0.01749(16) 0.02533(17) 0.00076(13) -0.00259(13) -0.00207(13)
Pd2 0.02122(16) 0.01460(15) 0.02571(16) 0.00177(12) 0.00058(11) 0.00080(11)

loop_
_atom_type_symbol
_atom_type_description
_atom_type_scat_dispersion_real
_atom_type_scat_dispersion_imag
_atom_type_scat_source
C C 0.0181 0.0091 'International Tables Vol C Tables 4.2.6.8 and 6.1.1.4'
H H 0.0000 0.0000 'International Tables Vol C Tables 4.2.6.8 and 6.1.1.4'
N N 0.0311 0.0180 'International Tables Vol C Tables 4.2.6.8 and 6.1.1.4'
O O 0.0492 0.0322 'International Tables Vol C Tables 4.2.6.8 and 6.1.1.4'
P P 0.2955 0.4335 'International Tables Vol C Tables 4.2.6.8 and 6.1.1.4'
Cl Cl 0.3639 0.7018 'International Tables Vol C Tables 4.2.6.8 and 6.1.1.4'
Pd Pd 0.1215 3.9337 'International Tables Vol C Tables 4.2.6.8 and 6.1.1.4'

loop_
_geom_angle_atom_site_label_1
_geom_angle_atom_site_label_2
_geom_angle_atom_site_label_3
_geom_angle
N1 C1 Pd1 173.8(4)
C3 C2 H2 108.3
C7 C2 H2 108.3
C7 C2 C3 115.7(4)
N1 C2 H2 108.3
N1 C2 C3 108.2(4)
N1 C2 C7 107.8(4)
C4 C3 C2 111.6(5)
C4 C3 C5 110.1(5)
C4 C3 C6 110.9(5)
C5 C3 C2 107.9(4)
C5 C3 C6 108.3(5)
C6 C3 C2 107.9(4)
C3 C4 H4A 109.5
C3 C4 H4B 109.5
C3 C4 H4C 109.5
H4A C4 H4B 109.5
H4A C4 H4C 109.5
H4B C4 H4C 109.5
C3 C5 H5A 109.5
C3 C5 H5B 109.5
C3 C5 H5C 109.5
H5A C5 H5B 109.5
H5A C5 H5C 109.5
H5B C5 H5C 109.5
C3 C6 H6A 109.5
C3 C6 H6B 109.5
C3 C6 H6C 109.5
H6A C6 H6B 109.5
H6A C6 H6C 109.5
H6B C6 H6C 109.5
C2 C7 H7A 110.0
C2 C7 H7B 110.0
H7A C7 H7B 108.4
O1 C7 C2 108.3(4)
O1 C7 H7A 110.0
O1 C7 H7B 110.0
C9 C8 P1 121.7(5)
C13 C8 C9 119.8(6)
C13 C8 P1 118.5(5)
C8 C9 H9 120.2
C8 C9 C10 119.7(6)
C10 C9 H9 120.2
C9 C10 H10 120.7
C9 C10 C11 118.6(7)
C11 C10 H10 120.7
C10 C11 H11 119.0
C12 C11 C10 122.0(7)
C12 C11 H11 119.0
C11 C12 H12 120.7
C11 C12 C13 118.7(6)
C13 C12 H12 120.7
C8 C13 H13 119.4
C12 C13 C8 121.2(6)
C12 C13 H13 119.4
H14A C14 H14B 108.5
C15 C14 H14A 110.2
C15 C14 H14B 110.2
O3 C14 H14A 110.2
O3 C14 H14B 110.2
O3 C14 C15 107.8(4)
C14 C15 H15 107.5
C14 C15 C16 112.6(4)
C16 C15 H15 107.5
N2 C15 C14 107.5(4)
N2 C15 H15 107.5
N2 C15 C16 113.8(4)
C17 C16 C15 108.0(4)
C17 C16 C19 109.3(4)
C18 C16 C15 109.1(4)
C18 C16 C17 109.0(4)
C18 C16 C19 109.5(4)
C19 C16 C15 111.9(4)
C16 C17 H17A 109.5
C16 C17 H17B 109.5
C16 C17 H17C 109.5
H17A C17 H17B 109.5
H17A C17 H17C 109.5
H17B C17 H17C 109.5
C16 C18 H18A 109.5
C16 C18 H18B 109.5
C16 C18 H18C 109.5
H18A C18 H18B 109.5
H18A C18 H18C 109.5
H18B C18 H18C 109.5
C16 C19 H19A 109.5
C16 C19 H19B 109.5
C16 C19 H19C 109.5
H19A C19 H19B 109.5
H19A C19 H19C 109.5
H19B C19 H19C 109.5
N2 C20 N3 118.2(4)
N2 C20 Pd1 121.4(3)
N3 C20 Pd1 120.3(3)
H21A C21 H21B 109.1
C22 C21 H21A 111.1
C22 C21 H21B 111.1
N3 C21 H21A 111.1
N3 C21 H21B 111.1
N3 C21 C22 103.2(4)
C21 C22 H22A 111.0
C21 C22 H22B 111.0
H22A C22 H22B 109.0
C23 C22 C21 103.6(5)
C23 C22 H22A 111.0
C23 C22 H22B 111.0
C22 C23 H23A 111.0
C22 C23 H23B 111.0
C22 C23 C24 103.7(4)
H23A C23 H23B 109.0
C24 C23 H23A 111.0
C24 C23 H23B 111.0
C23 C24 H24A 111.1
C23 C24 H24B 111.1
H24A C24 H24B 109.1
N3 C24 C23 103.4(4)
N3 C24 H24A 111.1
N3 C24 H24B 111.1
N4 C25 Pd2 173.5(4)
C27 C26 H26 106.1
C31 C26 H26 106.1
C31 C26 C27 119.9(4)
N4 C26 H26 106.1
N4 C26 C27 110.0(4)
N4 C26 C31 107.8(4)
C28 C27 C26 108.0(4)
C28 C27 C29 108.9(4)
C29 C27 C26 106.9(4)
C30 C27 C26 113.3(4)
C30 C27 C28 110.1(5)
C30 C27 C29 109.5(5)
C27 C28 H28A 109.5
C27 C28 H28B 109.5
C27 C28 H28C 109.5
H28A C28 H28B 109.5
H28A C28 H28C 109.5
H28B C28 H28C 109.5
C27 C29 H29A 109.5
C27 C29 H29B 109.5
C27 C29 H29C 109.5
H29A C29 H29B 109.5
H29A C29 H29C 109.5
H29B C29 H29C 109.5
C27 C30 H30A 109.5
C27 C30 H30B 109.5
C27 C30 H30C 109.5
H30A C30 H30B 109.5
H30A C30 H30C 109.5
H30B C30 H30C 109.5
C26 C31 H31A 109.4
C26 C31 H31B 109.4
H31A C31 H31B 108.0
O4 C31 C26 111.0(4)
O4 C31 H31A 109.4
O4 C31 H31B 109.4
C33 C32 C37 120.0(5)
C33 C32 P2 118.2(4)
C37 C32 P2 121.7(4)
C32 C33 H33 120.1
C34 C33 C32 119.8(5)
C34 C33 H33 120.1
C33 C34 H34 120.0
C35 C34 C33 120.1(5)
C35 C34 H34 120.0
C34 C35 H35 119.6
C34 C35 C36 120.7(5)
C36 C35 H35 119.6
C35 C36 H36 120.1
C35 C36 C37 119.9(5)
C37 C36 H36 120.1
C32 C37 H37 120.3
C36 C37 C32 119.5(5)
C36 C37 H37 120.3
H38A C38 H38B 108.4
C39 C38 H38A 110.0
C39 C38 H38B 110.0
O6 C38 H38A 110.0
O6 C38 H38B 110.0
O6 C38 C39 108.6(4)
C38 C39 H39 107.6
C38 C39 C40 112.2(4)
C40 C39 H39 107.6
N5 C39 C38 108.9(4)
N5 C39 H39 107.6
N5 C39 C40 112.8(4)
C41 C40 C39 108.0(4)
C42 C40 C39 113.4(4)
C42 C40 C41 108.7(4)
C42 C40 C43 109.2(4)
C43 C40 C39 108.6(4)
C43 C40 C41 108.8(5)
C40 C41 H41A 109.5
C40 C41 H41B 109.5
C40 C41 H41C 109.5
H41A C41 H41B 109.5
H41A C41 H41C 109.5
H41B C41 H41C 109.5
C40 C42 H42A 109.5
C40 C42 H42B 109.5
C40 C42 H42C 109.5
H42A C42 H42B 109.5
H42A C42 H42C 109.5
H42B C42 H42C 109.5
C40 C43 H43A 109.5
C40 C43 H43B 109.5
C40 C43 H43C 109.5
H43A C43 H43B 109.5
H43A C43 H43C 109.5
H43B C43 H43C 109.5
N5 C44 Pd2 120.9(3)
N6 C44 N5 118.2(4)
N6 C44 Pd2 120.8(3)
H45A C45 H45B 109.0
C46 C45 H45A 111.0
C46 C45 H45B 111.0
N6 C45 H45A 111.0
N6 C45 H45B 111.0
N6 C45 C46 103.7(4)
C45 C46 H46A 111.3
C45 C46 H46B 111.3
H46A C46 H46B 109.2
C47 C46 C45 102.6(4)
C47 C46 H46A 111.3
C47 C46 H46B 111.3
C46 C47 H47A 111.0
C46 C47 H47B 111.0
H47A C47 H47B 109.0
C48 C47 C46 103.6(5)
C48 C47 H47A 111.0
C48 C47 H47B 111.0
C47 C48 H48A 111.2
C47 C48 H48B 111.2
H48A C48 H48B 109.1
N6 C48 C47 102.8(4)
N6 C48 H48A 111.2
N6 C48 H48B 111.2
C1 N1 C2 170.0(5)
C15 N2 H2A 119(4)
C20 N2 C15 124.1(4)
C20 N2 H2A 117(4)
C20 N3 C21 124.9(4)
C20 N3 C24 123.8(4)
C21 N3 C24 111.4(4)
C25 N4 C26 178.1(5)
C39 N5 H5 120(4)
C44 N5 C39 124.8(4)
C44 N5 H5 115(4)
C44 N6 C45 123.1(4)
C44 N6 C48 125.2(4)
C48 N6 C45 111.6(4)
C7 O1 P1 123.6(3)
C14 O3 P1 119.1(3)
C31 O4 P2 123.7(3)
C38 O6 P2 119.7(3)
O1 P1 C8 101.1(2)
O1 P1 O3 100.72(19)
O2 P1 C8 113.4(3)
O2 P1 O1 118.5(2)
O2 P1 O3 113.2(2)
O3 P1 C8 108.5(2)
O4 P2 C32 107.18(19)
O4 P2 O6 103.99(18)
O5 P2 C32 114.2(2)
O5 P2 O4 109.74(19)
O5 P2 O6 113.90(18)
O6 P2 C32 107.1(2)
C1 Pd1 C20 90.86(18)
C1 Pd1 Cl1 86.93(14)
C1 Pd1 Cl2 175.60(14)
C20 Pd1 Cl1 175.25(14)
C20 Pd1 Cl2 89.28(13)
Cl2 Pd1 Cl1 93.25(4)
C25 Pd2 C44 90.94(18)
C25 Pd2 Cl3 88.87(14)
C25 Pd2 Cl4 172.51(14)
C44 Pd2 Cl3 176.45(13)
C44 Pd2 Cl4 86.26(12)
Cl4 Pd2 Cl3 94.35(4)

loop_
_geom_bond_atom_site_label_1
_geom_bond_atom_site_label_2
_geom_bond_distance
C1 N1 1.157(7)
C1 Pd1 1.926(5)
C2 H2 1.0000
C2 C3 1.555(7)
C2 C7 1.515(7)
C2 N1 1.449(6)
C3 C4 1.524(8)
C3 C5 1.534(8)
C3 C6 1.535(7)
C4 H4A 0.9800
C4 H4B 0.9800
C4 H4C 0.9800
C5 H5A 0.9800
C5 H5B 0.9800
C5 H5C 0.9800
C6 H6A 0.9800
C6 H6B 0.9800
C6 H6C 0.9800
C7 H7A 0.9900
C7 H7B 0.9900
C7 O1 1.444(7)
C8 C9 1.388(9)
C8 C13 1.387(8)
C8 P1 1.781(6)
C9 H9 0.9500
C9 C10 1.394(10)
C10 H10 0.9500
C10 C11 1.400(11)
C11 H11 0.9500
C11 C12 1.366(12)
C12 H12 0.9500
C12 C13 1.378(10)
C13 H13 0.9500
C14 H14A 0.9900
C14 H14B 0.9900
C14 C15 1.521(7)
C14 O3 1.445(6)
C15 H15 1.0000
C15 C16 1.564(7)
C15 N2 1.467(6)
C16 C17 1.529(7)
C16 C18 1.521(8)
C16 C19 1.543(7)
C17 H17A 0.9800
C17 H17B 0.9800
C17 H17C 0.9800
C18 H18A 0.9800
C18 H18B 0.9800
C18 H18C 0.9800
C19 H19A 0.9800
C19 H19B 0.9800
C19 H19C 0.9800
C20 N2 1.326(7)
C20 N3 1.331(6)
C20 Pd1 1.993(5)
C21 H21A 0.9900
C21 H21B 0.9900
C21 C22 1.541(8)
C21 N3 1.473(7)
C22 H22A 0.9900
C22 H22B 0.9900
C22 C23 1.500(8)
C23 H23A 0.9900
C23 H23B 0.9900
C23 C24 1.529(7)
C24 H24A 0.9900
C24 H24B 0.9900
C24 N3 1.477(6)
C25 N4 1.138(6)
C25 Pd2 1.926(5)
C26 H26 1.0000
C26 C27 1.552(7)
C26 C31 1.512(7)
C26 N4 1.454(6)
C27 C28 1.529(7)
C27 C29 1.544(8)
C27 C30 1.524(8)
C28 H28A 0.9800
C28 H28B 0.9800
C28 H28C 0.9800
C29 H29A 0.9800
C29 H29B 0.9800
C29 H29C 0.9800
C30 H30A 0.9800
C30 H30B 0.9800
C30 H30C 0.9800
C31 H31A 0.9900
C31 H31B 0.9900
C31 O4 1.447(6)
C32 C33 1.396(7)
C32 C37 1.398(7)
C32 P2 1.796(5)
C33 H33 0.9500
C33 C34 1.383(7)
C34 H34 0.9500
C34 C35 1.378(8)
C35 H35 0.9500
C35 C36 1.388(8)
C36 H36 0.9500
C36 C37 1.390(8)
C37 H37 0.9500
C38 H38A 0.9900
C38 H38B 0.9900
C38 C39 1.520(6)
C38 O6 1.458(5)
C39 H39 1.0000
C39 C40 1.568(6)
C39 N5 1.467(6)
C40 C41 1.537(7)
C40 C42 1.515(6)
C40 C43 1.520(7)
C41 H41A 0.9800
C41 H41B 0.9800
C41 H41C 0.9800
C42 H42A 0.9800
C42 H42B 0.9800
C42 H42C 0.9800
C43 H43A 0.9800
C43 H43B 0.9800
C43 H43C 0.9800
C44 N5 1.345(6)
C44 N6 1.312(6)
C44 Pd2 1.989(4)
C45 H45A 0.9900
C45 H45B 0.9900
C45 C46 1.528(7)
C45 N6 1.477(6)
C46 H46A 0.9900
C46 H46B 0.9900
C46 C47 1.526(9)
C47 H47A 0.9900
C47 H47B 0.9900
C47 C48 1.524(8)
C48 H48A 0.9900
C48 H48B 0.9900
C48 N6 1.472(6)
N2 H2A 0.87(7)
N5 H5 0.79(7)
O1 P1 1.575(4)
O2 P1 1.463(4)
O3 P1 1.592(4)
O4 P2 1.577(3)
O5 P2 1.467(3)
O6 P2 1.578(3)
Cl1 Pd1 2.3766(11)
Cl2 Pd1 2.3193(11)
Cl3 Pd2 2.3673(11)
Cl4 Pd2 2.3254(10)

loop_
_geom_torsion_atom_site_label_1
_geom_torsion_atom_site_label_2
_geom_torsion_atom_site_label_3
_geom_torsion_atom_site_label_4
_geom_torsion
C2 C7 O1 P1 -122.8(4)
C3 C2 C7 O1 -173.4(4)
C3 C2 N1 C1 -47(3)
C7 C2 C3 C4 -60.0(6)
C7 C2 C3 C5 178.9(5)
C7 C2 C3 C6 62.1(6)
C7 C2 N1 C1 79(3)
C7 O1 P1 C8 164.3(4)
C7 O1 P1 O2 -71.1(4)
C7 O1 P1 O3 52.8(4)
C8 C9 C10 C11 0.2(9)
C9 C8 C13 C12 -0.4(8)
C9 C8 P1 O1 -48.2(5)
C9 C8 P1 O2 -176.2(4)
C9 C8 P1 O3 57.2(5)
C9 C10 C11 C12 -0.3(9)
C10 C11 C12 C13 0.0(9)
C11 C12 C13 C8 0.3(9)
C13 C8 C9 C10 0.1(8)
C13 C8 P1 O1 131.5(4)
C13 C8 P1 O2 3.5(5)
C13 C8 P1 O3 -123.1(4)
C14 C15 C16 C17 71.9(5)
C14 C15 C16 C18 -169.8(4)
C14 C15 C16 C19 -48.4(5)
C14 C15 N2 C20 -112.7(5)
C14 O3 P1 C8 87.5(4)
C14 O3 P1 O1 -166.8(3)
C14 O3 P1 O2 -39.2(4)
C15 C14 O3 P1 -163.1(3)
C16 C15 N2 C20 121.8(5)
C21 C22 C23 C24 38.9(6)
C22 C21 N3 C20 -167.4(5)
C22 C21 N3 C24 11.2(6)
C22 C23 C24 N3 -31.7(5)
C23 C24 N3 C20 -168.9(4)
C23 C24 N3 C21 12.5(5)
C26 C31 O4 P2 125.6(4)
C27 C26 C31 O4 58.5(5)
C31 C26 C27 C28 48.8(6)
C31 C26 C27 C29 165.8(4)
C31 C26 C27 C30 -73.5(6)
C31 O4 P2 C32 51.8(4)
C31 O4 P2 O5 176.3(3)
C31 O4 P2 O6 -61.5(4)
C32 C33 C34 C35 -0.6(7)
C33 C32 C37 C36 1.3(7)
C33 C32 P2 O4 68.0(4)
C33 C32 P2 O5 -53.7(4)
C33 C32 P2 O6 179.1(3)
C33 C34 C35 C36 1.0(8)
C34 C35 C36 C37 -0.3(8)
C35 C36 C37 C32 -0.9(7)
C37 C32 C33 C34 -0.6(7)
C37 C32 P2 O4 -116.0(4)
C37 C32 P2 O5 122.3(4)
C37 C32 P2 O6 -4.9(4)
C38 C39 C40 C41 70.3(5)
C38 C39 C40 C42 -50.3(5)
C38 C39 C40 C43 -171.8(4)
C38 C39 N5 C44 -119.7(4)
C38 O6 P2 C32 93.7(4)
C38 O6 P2 O4 -153.0(3)
C38 O6 P2 O5 -33.6(4)
C39 C38 O6 P2 158.0(3)
C40 C39 N5 C44 115.1(5)
C45 C46 C47 C48 -40.0(6)
C46 C45 N6 C44 172.6(4)
C46 C45 N6 C48 -10.6(6)
C46 C47 C48 N6 33.3(6)
C47 C48 N6 C44 162.6(5)
C47 C48 N6 C45 -14.2(6)
N1 C2 C3 C4 61.0(6)
N1 C2 C3 C5 -60.1(5)
N1 C2 C3 C6 -176.9(4)
N1 C2 C7 O1 65.4(5)
N2 C15 C16 C17 -165.4(4)
N2 C15 C16 C18 -47.1(6)
N2 C15 C16 C19 74.3(5)
N2 C20 N3 C21 -1.6(7)
N2 C20 N3 C24 180.0(4)
N3 C20 N2 C15 171.4(4)
N3 C21 C22 C23 -30.8(6)
N4 C26 C27 C28 174.5(4)
N4 C26 C27 C29 -68.4(5)
N4 C26 C27 C30 52.3(6)
N4 C26 C31 O4 -68.3(5)
N5 C39 C40 C41 -166.3(4)
N5 C39 C40 C42 73.1(5)
N5 C39 C40 C43 -48.4(5)
N5 C44 N6 C45 -176.6(4)
N5 C44 N6 C48 6.9(7)
N6 C44 N5 C39 -179.3(4)
N6 C45 C46 C47 30.8(5)
O3 C14 C15 C16 -169.1(4)
O3 C14 C15 N2 64.7(5)
O6 C38 C39 C40 -170.1(4)
O6 C38 C39 N5 64.3(5)
P1 C8 C9 C10 179.7(4)
P1 C8 C13 C12 179.9(4)
P2 C32 C33 C34 175.5(4)
P2 C32 C37 C36 -174.7(4)
Pd1 C20 N2 C15 -9.2(6)
Pd1 C20 N3 C21 179.0(4)
Pd1 C20 N3 C24 0.6(6)
Pd2 C44 N5 C39 -4.6(6)
Pd2 C44 N6 C45 8.7(6)
Pd2 C44 N6 C48 -167.8(4)
